data_4132883
loop_
_publ_author_name
'Andreo, Jacopo'
'Priola, Emanuele'
'Alberto, Gabriele'
'Benzi, Paola'
'Marabello, Domenica'
'Proserpio, Davide M.'
'Lamberti, Carlo'
'Diana, Eliano'

_publ_section_title
;
 Autoluminescent Metal-Organic Frameworks (MOFs): Self-Photoemission of a
 Highly Stable Thorium MOF.
;
_journal_issue 43
_journal_name_full 'Journal of the American Chemical Society'
_journal_page_first 14144
_journal_page_last 14149
_journal_paper_doi 10.1021/jacs.8b07113
_journal_volume 140
_journal_year 2018
_chemical_formula_moiety 'C24 H12 O8 Th'
_chemical_formula_sum 'C24 H12 O8 Th'
_chemical_formula_weight 660.38
_space_group_crystal_system monoclinic
_space_group_IT_number 15
_space_group_name_Hall '-C 2yc'
_space_group_name_H-M_alt 'C 1 2/c 1'
_atom_sites_solution_hydrogens geom
_atom_sites_solution_primary dual
_audit_creation_date 2017-09-18
_audit_creation_method
;
Olex2 1.2
(compiled 2017.08.10 svn.r3458 for OlexSys, GUI svn.r5381)
;
_cell_angle_alpha 90
_cell_angle_beta 108.913(3)
_cell_angle_gamma 90
_cell_formula_units_Z 8
_cell_length_a 17.7914(5)
_cell_length_b 22.1948(6)
_cell_length_c 12.5214(3)
_cell_measurement_reflns_used 6290
_cell_measurement_temperature 293(2)
_cell_measurement_theta_max 61.8390
_cell_measurement_theta_min 4.2990
_cell_volume 4677.5(2)
_computing_cell_refinement 'CrysAlisPro 1.171.38.43 (Rigaku OD, 2015)'
_computing_data_collection 'CrysAlisPro 1.171.38.43 (Rigaku OD, 2015)'
_computing_data_reduction 'CrysAlisPro 1.171.38.43 (Rigaku OD, 2015)'
_computing_molecular_graphics 'Olex2 (Dolomanov et al., 2009)'
_computing_publication_material 'Olex2 (Dolomanov et al., 2009)'
_computing_structure_refinement 'ShelXL (Sheldrick, 2015)'
_computing_structure_solution 'ShelXT (Sheldrick, 2015)'
_diffrn_ambient_temperature 293(2)
_diffrn_detector 'CCD plate'
_diffrn_detector_area_resol_mean 10.2890
_diffrn_detector_type Ruby
_diffrn_measured_fraction_theta_full 0.991
_diffrn_measured_fraction_theta_max 0.991
_diffrn_measurement_details
;
List of Runs (angles in degrees, time in seconds):

  # Type    Start    End  Width  t~exp~   \w     \q     \k     \f   Frames
--------------------------------------------------------------------------
  1  \w    -59.00  18.00   1.00   10.00    --    0.00 -37.00  90.00   77
  2  \w    -20.00  74.00   1.00   10.00    --    0.00  37.00 -90.00   94
  3  \w   -102.00 -59.00   1.00   30.00    --  -72.00  80.00  15.38   43
  4  \w    -95.00 -70.00   1.00   30.00    --  -72.00  80.00 -97.22   25
  5  \w    -92.00 -51.00   1.00   30.00    --  -72.00  80.00  95.25   41
  6  \w    -84.00 -58.00   1.00   30.00    --  -72.00  80.00 126.40   26
  7  \w    -97.00 -64.00   1.00   30.00    --  -72.00  80.00 174.09   33
  8  \w   -103.00 -77.00   1.00   30.00    --  -72.00  77.00 -60.00   26
  9  \w      9.00  35.00   1.00   30.00    --   82.02 -65.00-172.83   26
 10  \w     64.00  98.00   1.00   30.00    --   82.02 -61.00 -60.00   34
 11  \w     55.00 111.00   1.00   30.00    --   82.02 -68.00 103.38   56
 12  \w     62.00 157.00   1.00   30.00    --   82.02  30.00 -90.00   95
 13  \w     49.00 106.00   1.00   30.00    --   82.02 -61.00   0.00   57
 14  \w     81.00 156.00   1.00   30.00    --   82.02  77.00 -60.00   75
 15  \w     57.00  83.00   1.00   30.00    --   82.02 -61.00  60.00   26
 16  \w    128.00 154.00   1.00   30.00    --   82.02  77.00-120.00   26
 17  \w     49.00  81.00   1.00   30.00    --   82.02  77.00-120.00   32
 18  \w     45.00 134.00   1.00   30.00    --   82.02 -15.00 -90.00   89
 19  \w     51.00 107.00   1.00   30.00    --   82.02  77.00 120.00   56
 20  \w     49.00 111.00   1.00   30.00    --   82.02 -61.00-120.00   62
 21  \w     65.00 102.00   1.00   30.00    --   82.02 -65.00-172.83   37
;
_diffrn_measurement_device 'four-circle diffractometer'
_diffrn_measurement_device_type 'Xcalibur, Ruby, Gemini ultra'
_diffrn_measurement_method '\w scans'
_diffrn_orient_matrix_type 'CrysAlisPro convention (1999,Acta A55,543-557)'
_diffrn_orient_matrix_UB_11 0.0086565000
_diffrn_orient_matrix_UB_12 0.0658644000
_diffrn_orient_matrix_UB_13 -0.0332208000
_diffrn_orient_matrix_UB_21 0.0322119000
_diffrn_orient_matrix_UB_22 -0.0219017000
_diffrn_orient_matrix_UB_23 -0.0936056000
_diffrn_orient_matrix_UB_31 -0.0851894000
_diffrn_orient_matrix_UB_32 -0.0016022000
_diffrn_orient_matrix_UB_33 -0.0839646000
_diffrn_radiation_monochromator mirror
_diffrn_radiation_probe x-ray
_diffrn_radiation_type CuK\a
_diffrn_radiation_wavelength 1.54184
_diffrn_reflns_av_R_equivalents 0.0305
_diffrn_reflns_av_unetI/netI 0.0232
_diffrn_reflns_Laue_measured_fraction_full 0.991
_diffrn_reflns_Laue_measured_fraction_max 0.991
_diffrn_reflns_limit_h_max 19
_diffrn_reflns_limit_h_min -19
_diffrn_reflns_limit_k_max 24
_diffrn_reflns_limit_k_min -24
_diffrn_reflns_limit_l_max 13
_diffrn_reflns_limit_l_min -13
_diffrn_reflns_number 14439
_diffrn_reflns_point_group_measured_fraction_full 0.991
_diffrn_reflns_point_group_measured_fraction_max 0.991
_diffrn_reflns_theta_full 57.902
_diffrn_reflns_theta_max 57.902
_diffrn_reflns_theta_min 3.295
_diffrn_source 'fine-focus sealed X-ray tube'
_diffrn_source_type 'Enhance Ultra (Cu) X-ray Source'
_exptl_absorpt_coefficient_mu 20.968
_exptl_absorpt_correction_T_max 1.00000
_exptl_absorpt_correction_T_min 0.518
_exptl_absorpt_correction_type multi-scan
_exptl_absorpt_process_details
;
CrysAlisPro 1.171.38.43 (Rigaku Oxford Diffraction, 2015)
Empirical absorption correction using spherical harmonics,
 implemented in SCALE3 ABSPACK scaling algorithm.
;
_exptl_crystal_colour 'clear light yellow'
_exptl_crystal_colour_lustre clear
_exptl_crystal_colour_modifier light
_exptl_crystal_colour_primary yellow
_exptl_crystal_density_diffrn 1.876
_exptl_crystal_description prism
_exptl_crystal_F_000 2480
_exptl_crystal_size_max 0.1
_exptl_crystal_size_mid 0.04
_exptl_crystal_size_min 0.01
_refine_diff_density_max 1.080
_refine_diff_density_min -0.527
_refine_diff_density_rms 0.088
_refine_ls_extinction_method none
_refine_ls_goodness_of_fit_ref 1.053
_refine_ls_hydrogen_treatment constr
_refine_ls_matrix_type full
_refine_ls_number_parameters 298
_refine_ls_number_reflns 3230
_refine_ls_number_restraints 0
_refine_ls_restrained_S_all 1.053
_refine_ls_R_factor_all 0.0360
_refine_ls_R_factor_gt 0.0206
_refine_ls_shift/su_max 0.002
_refine_ls_shift/su_mean 0.000
_refine_ls_structure_factor_coef Fsqd
_refine_ls_weighting_details 'w=1/[\s^2^(Fo^2^)+(0.0237P)^2^+2.5825P] where P=(Fo^2^+2Fc^2^)/3'
_refine_ls_weighting_scheme calc
_refine_ls_wR_factor_gt 0.0450
_refine_ls_wR_factor_ref 0.0513
_reflns_Friedel_coverage 0.000
_reflns_number_gt 2216
_reflns_number_total 3230
_reflns_threshold_expression 'I > 2\s(I)'
_cod_data_source_file ja8b07113_si_001.cif
_cod_data_source_block th2
_cod_database_code 4132883
_chemical_oxdiff_formula Th(C12H6O4)2
_shelx_space_group_comment
;
The symmetry employed for this shelxl refinement is uniquely defined
by the following loop, which should always be used as a source of
symmetry information in preference to the above space-group names.
They are only intended as comments.
;
_reflns_odcompleteness_completeness 98.61
_reflns_odcompleteness_iscentric 1
_reflns_odcompleteness_theta 58.86
_olex2_refinement_description
;
1. Fixed Uiso
 At 1.2 times of:
  All C(H) groups
2.a Aromatic/amide H refined with riding coordinates:
 C3A(H3A), C4A(H4A), C6A(H6A), C8A(H8A), C9A(H9A), C3B(H3B), C5B(H5B),
 C6B(H6B), C3C(H3C), C5C(H5C), C6C(H6C), C11A(H11A)
;
_olex2_submission_special_instructions 'No special instructions were received'
_oxdiff_exptl_absorpt_empirical_details
;
Empirical correction (ABSPACK) includes:
- Absorption correction using spherical harmonics
- Frame scaling
;
_oxdiff_exptl_absorpt_empirical_full_max 2.897
_oxdiff_exptl_absorpt_empirical_full_min 0.694

loop_
_space_group_symop_operation_xyz
'x, y, z'
'-x, y, -z+1/2'
'x+1/2, y+1/2, z'
'-x+1/2, y+1/2, -z+1/2'
'-x, -y, -z'
'x, -y, z-1/2'
'-x+1/2, -y+1/2, -z'
'x+1/2, -y+1/2, z-1/2'

loop_
_atom_site_label
_atom_site_type_symbol
_atom_site_fract_x
_atom_site_fract_y
_atom_site_fract_z
_atom_site_U_iso_or_equiv
_atom_site_adp_type
_atom_site_occupancy
_atom_site_site_symmetry_order
_atom_site_calc_flag
_atom_site_refinement_flags_posn
Th1 Th 0.63612(2) 0.25040(2) 0.36452(2) 0.02368(8) Uani 1 1 d .
O1A O 0.5686(2) 0.30935(18) 0.2114(3) 0.0360(10) Uani 1 1 d .
O2A O 0.4544(2) 0.31704(17) 0.0707(3) 0.0363(10) Uani 1 1 d .
O3A O 0.7987(2) 0.65343(18) 0.0816(3) 0.0360(11) Uani 1 1 d .
O4A O 0.6991(2) 0.65307(17) -0.0818(3) 0.0306(10) Uani 1 1 d .
O1B O 0.5338(2) 0.18908(17) 0.3803(3) 0.0384(10) Uani 1 1 d .
O2B O 0.4030(2) 0.18418(18) 0.3014(3) 0.0419(10) Uani 1 1 d .
O1C O 0.68685(19) 0.24840(19) 0.5671(3) 0.0322(8) Uani 1 1 d .
O2C O 0.7695(2) 0.2413(2) 0.7404(3) 0.0425(11) Uani 1 1 d .
C1A C 0.5247(3) 0.3332(3) 0.1219(5) 0.0298(14) Uani 1 1 d .
C2A C 0.5593(3) 0.3838(3) 0.0741(5) 0.0376(15) Uani 1 1 d .
C3A C 0.5199(4) 0.4087(3) -0.0328(5) 0.0493(18) Uani 1 1 d .
H3A H 0.4730 0.3913 -0.0788 0.059 Uiso 1 1 calc R
C4A C 0.5499(4) 0.4580(3) -0.0694(5) 0.0531(19) Uani 1 1 d .
H4A H 0.5229 0.4738 -0.1402 0.064 Uiso 1 1 calc R
C5A C 0.6207(3) 0.4856(3) -0.0029(5) 0.0413(16) Uani 1 1 d .
C6A C 0.6492(4) 0.5403(3) -0.0330(5) 0.0436(16) Uani 1 1 d .
H6A H 0.6222 0.5579 -0.1022 0.052 Uiso 1 1 calc R
C7A C 0.7159(3) 0.5682(3) 0.0373(5) 0.0378(15) Uani 1 1 d .
C8A C 0.7583(4) 0.5408(3) 0.1420(6) 0.061(2) Uani 1 1 d .
H8A H 0.8039 0.5590 0.1896 0.073 Uiso 1 1 calc R
C9A C 0.7324(4) 0.4876(4) 0.1732(7) 0.072(3) Uani 1 1 d .
H9A H 0.7611 0.4696 0.2413 0.087 Uiso 1 1 calc R
C12A C 0.7401(4) 0.6289(2) 0.0090(6) 0.0340(15) Uani 1 1 d .
C1B C 0.4671(3) 0.1630(3) 0.3629(5) 0.0338(15) Uani 1 1 d .
C2B C 0.4663(3) 0.1035(3) 0.4155(5) 0.0411(16) Uani 1 1 d .
C3B C 0.5352(4) 0.0703(3) 0.4502(5) 0.0492(18) Uani 1 1 d .
H3B H 0.5818 0.0866 0.4441 0.059 Uiso 1 1 calc R
C4B C 0.5362(3) 0.0117(3) 0.4951(6) 0.0499(18) Uani 1 1 d .
C5B C 0.6055(4) -0.0240(3) 0.5281(6) 0.060(2) Uani 1 1 d .
H5B H 0.6520 -0.0096 0.5186 0.072 Uiso 1 1 calc R
C6B C 0.3953(4) 0.0801(3) 0.4258(6) 0.057(2) Uani 1 1 d .
H6B H 0.3489 0.1028 0.4014 0.068 Uiso 1 1 calc R
C1C C 0.7000(3) 0.2425(3) 0.6727(5) 0.0343(14) Uani 1 1 d .
C2C C 0.6324(3) 0.2394(3) 0.7184(5) 0.0412(17) Uani 1 1 d .
C3C C 0.5561(3) 0.2388(3) 0.6487(5) 0.0486(19) Uani 1 1 d .
H3C H 0.5458 0.2393 0.5710 0.058 Uiso 1 1 calc R
C4C C 0.4921(3) 0.2374(3) 0.6913(5) 0.0461(18) Uani 1 1 d .
C5C C 0.6489(4) 0.2385(4) 0.8365(6) 0.069(3) Uani 1 1 d .
H5C H 0.7011 0.2385 0.8846 0.083 Uiso 1 1 calc R
C6C C 0.5877(4) 0.2377(4) 0.8794(5) 0.077(3) Uani 1 1 d .
H6C H 0.5989 0.2372 0.9573 0.093 Uiso 1 1 calc R
C11A C 0.6294(4) 0.4090(3) 0.1380(6) 0.0490(18) Uani 1 1 d .
H11A H 0.6565 0.3919 0.2077 0.059 Uiso 1 1 calc R
C10A C 0.6621(4) 0.4596(3) 0.1026(6) 0.0482(17) Uani 1 1 d .

loop_
_atom_site_aniso_label
_atom_site_aniso_U_11
_atom_site_aniso_U_22
_atom_site_aniso_U_33
_atom_site_aniso_U_23
_atom_site_aniso_U_13
_atom_site_aniso_U_12
Th1 0.02065(11) 0.02124(12) 0.02835(11) -0.00085(11) 0.00683(8) 0.00090(10)
O1A 0.033(2) 0.035(2) 0.036(2) 0.0096(19) 0.0055(19) -0.0004(19)
O2A 0.027(2) 0.039(3) 0.043(2) 0.004(2) 0.0102(19) -0.0098(18)
O3A 0.028(2) 0.027(3) 0.045(3) 0.0022(19) 0.001(2) -0.0065(18)
O4A 0.029(2) 0.020(2) 0.039(3) 0.0074(18) 0.006(2) 0.0022(16)
O1B 0.026(2) 0.031(2) 0.058(3) 0.002(2) 0.0137(19) -0.0056(18)
O2B 0.041(2) 0.036(3) 0.043(2) 0.015(2) 0.006(2) 0.002(2)
O1C 0.035(2) 0.035(2) 0.031(2) 0.007(2) 0.0165(16) 0.006(2)
O2C 0.023(2) 0.065(3) 0.038(2) -0.003(2) 0.0078(18) -0.001(2)
C1A 0.035(4) 0.023(3) 0.033(3) 0.000(3) 0.012(3) 0.000(3)
C2A 0.040(4) 0.030(4) 0.034(3) 0.003(3) 0.001(3) -0.008(3)
C3A 0.050(4) 0.042(4) 0.044(4) 0.010(3) -0.002(3) -0.016(3)
C4A 0.056(4) 0.052(5) 0.040(4) 0.012(3) -0.001(3) -0.024(4)
C5A 0.035(4) 0.038(4) 0.041(4) 0.009(3) -0.001(3) -0.005(3)
C6A 0.046(4) 0.034(4) 0.046(4) 0.012(3) 0.007(3) -0.011(3)
C7A 0.034(3) 0.034(4) 0.043(4) 0.000(3) 0.010(3) -0.013(3)
C8A 0.056(4) 0.046(5) 0.059(4) 0.020(4) -0.012(4) -0.025(4)
C9A 0.052(5) 0.062(5) 0.078(6) 0.037(4) -0.011(4) -0.024(4)
C12A 0.032(4) 0.026(3) 0.045(4) -0.001(3) 0.014(3) -0.002(3)
C1B 0.026(3) 0.034(4) 0.040(4) 0.002(3) 0.010(3) 0.001(3)
C2B 0.037(4) 0.031(4) 0.050(4) 0.015(3) 0.006(3) -0.003(3)
C3B 0.033(4) 0.044(4) 0.066(4) 0.020(4) 0.011(3) -0.003(3)
C4B 0.037(4) 0.045(4) 0.064(4) 0.025(3) 0.011(3) -0.004(3)
C5B 0.038(4) 0.039(4) 0.104(6) 0.028(4) 0.024(4) 0.009(3)
C6B 0.045(4) 0.043(5) 0.086(5) 0.019(4) 0.025(4) 0.001(3)
C1C 0.034(3) 0.033(4) 0.041(3) -0.003(3) 0.018(3) -0.001(3)
C2C 0.025(3) 0.068(5) 0.033(3) -0.003(3) 0.012(3) -0.005(3)
C3C 0.038(4) 0.078(6) 0.033(3) -0.001(3) 0.015(3) -0.002(3)
C4C 0.027(3) 0.078(6) 0.035(3) 0.001(3) 0.013(3) 0.001(3)
C5C 0.031(4) 0.136(8) 0.036(3) -0.001(5) 0.007(3) -0.009(4)
C6C 0.030(4) 0.171(10) 0.032(4) 0.008(5) 0.012(3) 0.003(5)
C11A 0.048(4) 0.042(4) 0.051(4) 0.012(3) 0.008(3) -0.015(3)
C10A 0.044(4) 0.041(4) 0.052(4) 0.009(3) 0.005(3) -0.012(3)

loop_
_atom_type_symbol
_atom_type_description
_atom_type_scat_dispersion_real
_atom_type_scat_dispersion_imag
_atom_type_scat_source
C C 0.0181 0.0091 'International Tables Vol C Tables 4.2.6.8 and 6.1.1.4'
H H 0.0000 0.0000 'International Tables Vol C Tables 4.2.6.8 and 6.1.1.4'
O O 0.0492 0.0322 'International Tables Vol C Tables 4.2.6.8 and 6.1.1.4'
Th Th -4.1491 12.3296 'International Tables Vol C Tables 4.2.6.8 and 6.1.1.4'

loop_
_geom_angle_atom_site_label_1
_geom_angle_atom_site_label_2
_geom_angle_atom_site_label_3
_geom_angle
_geom_angle_site_symmetry_1
_geom_angle_site_symmetry_3
O1A Th1 O2A 73.65(13) . 2_655
O1A Th1 O3A 143.48(14) . 4_645
O1A Th1 O4A 78.32(13) . 6_566
O1A Th1 O1B 100.97(13) . .
O1A Th1 O2B 73.03(13) . 2_655
O1A Th1 O1C 143.44(14) . .
O1A Th1 O1C 116.73(12) . 7_656
O1A Th1 O2C 77.00(13) . 7_656
O1A Th1 C1C 96.20(14) . 7_656
O2A Th1 O1C 129.10(11) 2_655 7_656
O2A Th1 C1C 138.79(14) 2_655 7_656
O3A Th1 O2A 136.91(13) 4_645 2_655
O3A Th1 O2B 71.59(13) 4_645 2_655
O3A Th1 O1C 64.18(12) 4_645 7_656
O3A Th1 O2C 82.38(14) 4_645 7_656
O3A Th1 C1C 72.53(14) 4_645 7_656
O4A Th1 O2A 71.00(12) 6_566 2_655
O4A Th1 O3A 124.89(11) 6_566 4_645
O4A Th1 O2B 138.33(14) 6_566 2_655
O4A Th1 O1C 63.91(11) 6_566 7_656
O4A Th1 O2C 75.26(13) 6_566 7_656
O4A Th1 C1C 67.82(14) 6_566 7_656
O1B Th1 O2A 73.48(13) . 2_655
O1B Th1 O3A 77.04(13) . 4_645
O1B Th1 O4A 143.13(13) . 6_566
O1B Th1 O2B 73.00(14) . 2_655
O1B Th1 O1C 139.58(12) . 7_656
O1B Th1 O1C 86.33(13) . .
O1B Th1 O2C 141.12(14) . 7_656
O1B Th1 C1C 147.13(15) . 7_656
O2B Th1 O2A 126.27(12) 2_655 2_655
O2B Th1 O1C 103.39(12) 2_655 7_656
O2B Th1 C1C 85.73(14) 2_655 7_656
O1C Th1 O2A 74.34(12) . 2_655
O1C Th1 O3A 73.07(13) . 4_645
O1C Th1 O4A 74.95(13) . 6_566
O1C Th1 O2B 142.14(14) . 2_655
O1C Th1 O1C 72.35(12) . 7_656
O1C Th1 O2C 118.65(11) . 7_656
O1C Th1 C1C 96.31(13) . 7_656
O1C Th1 C1C 24.04(12) 7_656 7_656
O2C Th1 O2A 138.80(14) 7_656 2_655
O2C Th1 O2B 69.31(14) 7_656 2_655
O2C Th1 O1C 46.42(11) 7_656 7_656
O2C Th1 C1C 22.38(13) 7_656 7_656
C1A O1A Th1 169.9(4) . .
C1A O2A Th1 129.7(4) . 2_655
C12A O3A Th1 142.1(4) . 4_655
C12A O4A Th1 135.5(4) . 6_565
C1B O1B Th1 163.7(4) . .
C1B O2B Th1 134.6(4) . 2_655
Th1 O1C Th1 107.66(12) . 7_656
C1C O1C Th1 83.2(3) . 7_656
C1C O1C Th1 168.2(4) . .
C1C O2C Th1 109.5(3) . 7_656
O1A C1A O2A 124.2(5) . .
O1A C1A C2A 117.1(5) . .
O2A C1A C2A 118.7(5) . .
C3A C2A C1A 122.2(5) . .
C11A C2A C1A 119.3(5) . .
C11A C2A C3A 118.4(6) . .
C2A C3A H3A 119.8 . .
C4A C3A C2A 120.5(6) . .
C4A C3A H3A 119.8 . .
C3A C4A H4A 119.1 . .
C3A C4A C5A 121.7(6) . .
C5A C4A H4A 119.1 . .
C4A C5A C6A 123.2(6) . .
C4A C5A C10A 118.2(6) . .
C10A C5A C6A 118.5(5) . .
C5A C6A H6A 119.1 . .
C7A C6A C5A 121.7(6) . .
C7A C6A H6A 119.1 . .
C6A C7A C8A 119.3(6) . .
C6A C7A C12A 120.7(5) . .
C8A C7A C12A 119.8(5) . .
C7A C8A H8A 119.8 . .
C9A C8A C7A 120.4(6) . .
C9A C8A H8A 119.8 . .
C8A C9A H9A 119.7 . .
C8A C9A C10A 120.6(6) . .
C10A C9A H9A 119.7 . .
O3A C12A C7A 116.9(6) . .
O4A C12A O3A 124.8(5) . .
O4A C12A C7A 118.2(5) . .
O1B C1B C2B 118.2(5) . .
O2B C1B O1B 123.5(6) . .
O2B C1B C2B 118.3(5) . .
C3B C2B C1B 118.9(6) . .
C3B C2B C6B 120.5(6) . .
C6B C2B C1B 120.5(5) . .
C2B C3B H3B 119.5 . .
C2B C3B C4B 120.9(6) . .
C4B C3B H3B 119.5 . .
C3B C4B C4B 118.1(7) . 5_656
C5B C4B C3B 122.1(6) . .
C5B C4B C4B 119.8(7) . 5_656
C4B C5B H5B 119.8 . .
C6B C5B C4B 120.3(6) 5_656 .
C6B C5B H5B 119.8 5_656 .
C2B C6B H6B 119.9 . .
C5B C6B C2B 120.2(6) 5_656 .
C5B C6B H6B 119.9 5_656 .
O1C C1C Th1 72.8(3) . 7_656
O1C C1C C2C 120.2(5) . .
O2C C1C Th1 48.2(3) . 7_656
O2C C1C O1C 120.9(5) . .
O2C C1C C2C 118.8(5) . .
C2C C1C Th1 166.9(4) . 7_656
C3C C2C C1C 121.2(5) . .
C3C C2C C5C 119.9(5) . .
C5C C2C C1C 118.9(5) . .
C2C C3C H3C 119.3 . .
C2C C3C C4C 121.4(5) . .
C4C C3C H3C 119.3 . .
C3C C4C C6C 122.5(5) . 2_656
C4C C4C C3C 119.1(7) 2_656 .
C4C C4C C6C 118.5(7) 2_656 2_656
C2C C5C H5C 120.2 . .
C6C C5C C2C 119.5(6) . .
C6C C5C H5C 120.2 . .
C4C C6C H6C 119.2 2_656 .
C5C C6C C4C 121.6(6) . 2_656
C5C C6C H6C 119.2 . .
C2A C11A H11A 118.8 . .
C2A C11A C10A 122.5(6) . .
C10A C11A H11A 118.8 . .
C5A C10A C9A 119.5(6) . .
C11A C10A C5A 118.7(6) . .
C11A C10A C9A 121.7(6) . .

loop_
_geom_bond_atom_site_label_1
_geom_bond_atom_site_label_2
_geom_bond_distance
_geom_bond_site_symmetry_2
Th1 O1A 2.310(4) .
Th1 O2A 2.508(4) 2_655
Th1 O3A 2.434(4) 4_645
Th1 O4A 2.410(4) 6_566
Th1 O1B 2.333(4) .
Th1 O2B 2.455(4) 2_655
Th1 O1C 2.401(3) .
Th1 O1C 2.984(3) 7_656
Th1 O2C 2.451(4) 7_656
Th1 C1C 3.102(6) 7_656
O1A C1A 1.257(6) .
O2A Th1 2.508(4) 2_655
O2A C1A 1.258(6) .
O3A Th1 2.434(4) 4_655
O3A C12A 1.262(6) .
O4A Th1 2.410(4) 6_565
O4A C12A 1.255(7) .
O1B C1B 1.273(6) .
O2B Th1 2.455(4) 2_655
O2B C1B 1.242(6) .
O1C Th1 2.984(3) 7_656
O1C C1C 1.273(6) .
O2C Th1 2.451(4) 7_656
O2C C1C 1.253(6) .
C1A C2A 1.495(8) .
C2A C3A 1.408(8) .
C2A C11A 1.364(8) .
C3A H3A 0.9300 .
C3A C4A 1.360(8) .
C4A H4A 0.9300 .
C4A C5A 1.405(8) .
C5A C6A 1.414(8) .
C5A C10A 1.410(8) .
C6A H6A 0.9300 .
C6A C7A 1.373(8) .
C7A C8A 1.420(8) .
C7A C12A 1.493(8) .
C8A H8A 0.9300 .
C8A C9A 1.369(9) .
C9A H9A 0.9300 .
C9A C10A 1.419(8) .
C1B C2B 1.479(8) .
C2B C3B 1.374(8) .
C2B C6B 1.409(8) .
C3B H3B 0.9300 .
C3B C4B 1.415(8) .
C4B C4B 1.432(12) 5_656
C4B C5B 1.410(8) .
C5B H5B 0.9300 .
C5B C6B 1.374(9) 5_656
C6B C5B 1.374(9) 5_656
C6B H6B 0.9300 .
C1C Th1 3.102(6) 7_656
C1C C2C 1.492(8) .
C2C C3C 1.355(8) .
C2C C5C 1.411(9) .
C3C H3C 0.9300 .
C3C C4C 1.405(8) .
C4C C4C 1.404(11) 2_656
C4C C6C 1.409(8) 2_656
C5C H5C 0.9300 .
C5C C6C 1.361(10) .
C6C C4C 1.409(8) 2_656
C6C H6C 0.9300 .
C11A H11A 0.9300 .
C11A C10A 1.403(9) .
